data_7118424
loop_
_publ_author_name
'Brennan, Bradley J.'
'Chen, Jeffrey'
'Rudshteyn, Benjamin'
'Chaudhuri, Subhajyoti'
'Mercado, Brandon Q.'
'Batista, Victor S.'
'Crabtree, Robert H.'
'Brudvig, Gary W.'

_publ_section_title
;
 Molecular titanium-hydroxamate complexes as models for TiO2 surface
 binding.
;
_journal_issue 14
_journal_name_full 'Chemical communications (Cambridge, England)'
_journal_page_first 2972
_journal_page_last 2975
_journal_paper_doi 10.1039/c5cc09857b
_journal_volume 52
_journal_year 2016
_chemical_formula_moiety 'C32 H32 N4 O10 Ti2, 4(C H2 Cl2)'
_chemical_formula_sum 'C36 H40 Cl8 N4 O10 Ti2'
_chemical_formula_weight 1068.12
_space_group_crystal_system monoclinic
_space_group_IT_number 14
_space_group_name_Hall '-P 2yn'
_space_group_name_H-M_alt 'P 1 21/n 1'
_symmetry_space_group_name_Hall '-P 2yn'
_symmetry_space_group_name_H-M 'P 1 21/n 1'
_atom_sites_solution_hydrogens geom
_atom_sites_solution_primary direct
_atom_sites_solution_secondary difmap
_audit_creation_method SHELXL-2014/7
_audit_update_record
;
2015-05-25 deposited with the CCDC.
2016-01-12 downloaded from the CCDC.
;
_cell_angle_alpha 90
_cell_angle_beta 102.042(7)
_cell_angle_gamma 90
_cell_formula_units_Z 2
_cell_length_a 12.1927(9)
_cell_length_b 10.0654(8)
_cell_length_c 19.3484(15)
_cell_measurement_reflns_used 25218
_cell_measurement_temperature 93(2)
_cell_measurement_theta_max 25.7
_cell_measurement_theta_min 3.0
_cell_volume 2322.3(3)
_computing_cell_refinement 'CrystalClear-SM Expert 2.0 r15 (Rigaku, 2011)'
_computing_data_collection 'CrystalClear-SM Expert 2.0 r15 (Rigaku, 2011)'
_computing_data_reduction 'CrystalClear-SM Expert 2.0 r15 (Rigaku, 2011)'
_computing_molecular_graphics
;
Dolomanov, O.V.; Bourhis, L.J.; Gildea, R.J.; Howard, J.A.K.; Puschmann, H., 
OLEX2: A complete structure solution, refinement and analysis program
(2009). J. Appl. Cryst., 42, 339-341.
;
_computing_publication_material 'SHELXL-2013 (Sheldrick, 2013)'
_computing_structure_refinement 'SHELXL-2014/7 (Sheldrick, 2014)'
_computing_structure_solution 'SHELXS-2013 (Sheldrick, 2013)'
_diffrn_ambient_temperature 93(2)
_diffrn_detector_area_resol_mean 10
_diffrn_measured_fraction_theta_full 0.998
_diffrn_measured_fraction_theta_max 0.998
_diffrn_measurement_device_type 'Rigaku R-AXIS RAPID imaging plate'
_diffrn_measurement_method \w
_diffrn_radiation_type MoK\a
_diffrn_radiation_wavelength 0.71075
_diffrn_reflns_av_R_equivalents 0.1328
_diffrn_reflns_av_unetI/netI 0.0652
_diffrn_reflns_laue_measured_fraction_full 0.998
_diffrn_reflns_laue_measured_fraction_max 0.998
_diffrn_reflns_limit_h_max 12
_diffrn_reflns_limit_h_min -12
_diffrn_reflns_limit_k_max 10
_diffrn_reflns_limit_k_min -10
_diffrn_reflns_limit_l_max 20
_diffrn_reflns_limit_l_min -20
_diffrn_reflns_number 31353
_diffrn_reflns_point_group_measured_fraction_full 0.998
_diffrn_reflns_point_group_measured_fraction_max 0.998
_diffrn_reflns_theta_full 21.965
_diffrn_reflns_theta_max 21.964
_diffrn_reflns_theta_min 2.990
_diffrn_source 'Sealed Tube'
_exptl_absorpt_coefficient_mu 0.860
_exptl_absorpt_correction_T_max 0.966
_exptl_absorpt_correction_T_min 0.648
_exptl_absorpt_correction_type multi-scan
_exptl_absorpt_process_details 'Jacobson, R. (1998) Private Communication'
_exptl_crystal_colour Colorless
_exptl_crystal_density_diffrn 1.528
_exptl_crystal_density_method 'not measured'
_exptl_crystal_description Block
_exptl_crystal_F_000 1088
_exptl_crystal_size_max 0.200
_exptl_crystal_size_mid 0.200
_exptl_crystal_size_min 0.040
_refine_diff_density_max 0.998
_refine_diff_density_min -0.647
_refine_diff_density_rms 0.142
_refine_ls_extinction_method none
_refine_ls_goodness_of_fit_ref 1.124
_refine_ls_hydrogen_treatment constr
_refine_ls_matrix_type full
_refine_ls_number_parameters 273
_refine_ls_number_reflns 2831
_refine_ls_number_restraints 0
_refine_ls_restrained_S_all 1.124
_refine_ls_R_factor_all 0.1033
_refine_ls_R_factor_gt 0.0886
_refine_ls_shift/su_max 0.000
_refine_ls_shift/su_mean 0.000
_refine_ls_structure_factor_coef Fsqd
_refine_ls_weighting_details 'w=1/[\s^2^(Fo^2^)+(0.1367P)^2^+13.4010P] where P=(Fo^2^+2Fc^2^)/3'
_refine_ls_weighting_scheme calc
_refine_ls_wR_factor_gt 0.2478
_refine_ls_wR_factor_ref 0.2587
_reflns_Friedel_coverage 0.000
_reflns_number_gt 2258
_reflns_number_total 2831
_reflns_threshold_expression 'I > 2\s(I)'
_cod_data_source_file c5cc09857b2.cif
_cod_data_source_block spider-15013
_cod_depositor_comments 'Adding full bibliography for 7118422--7118424.cif.'
_cod_database_code 7118424
_shelx_shelxl_version_number 2014/7
_shelx_space_group_comment
; 
The symmetry employed for this shelxl refinement is uniquely defined 
by the following loop, which should always be used as a source of 
symmetry information in preference to the above space-group names. 
They are only intended as comments. 
;
_shelx_estimated_absorpt_t_min 0.847
_shelx_estimated_absorpt_t_max 0.966

loop_
_space_group_symop_operation_xyz
'x, y, z'
'-x+1/2, y+1/2, -z+1/2'
'-x, -y, -z'
'x-1/2, -y-1/2, z-1/2'

loop_
_atom_site_label
_atom_site_type_symbol
_atom_site_fract_x
_atom_site_fract_y
_atom_site_fract_z
_atom_site_U_iso_or_equiv
_atom_site_adp_type
_atom_site_occupancy
_atom_site_site_symmetry_order
_atom_site_calc_flag
_atom_site_refinement_flags_posn
_atom_site_refinement_flags_adp
Ti1 Ti 0.51929(13) 0.88262(15) 0.46917(7) 0.0269(5) Uani 1 1 d . .
O1 O 0.3994(5) 0.9807(5) 0.4818(3) 0.0273(14) Uani 1 1 d . .
O2 O 0.5655(5) 0.9514(6) 0.3828(3) 0.0299(14) Uani 1 1 d . .
O3 O 0.4309(5) 0.7696(6) 0.3863(3) 0.0308(14) Uani 1 1 d . .
O4 O 0.6540(4) 0.7567(5) 0.4895(3) 0.0259(13) Uani 1 1 d . .
O5 O 0.4837(5) 0.7536(6) 0.5386(3) 0.0311(14) Uani 1 1 d . .
N1 N 0.5202(6) 0.8906(7) 0.3204(3) 0.0261(17) Uani 1 1 d . .
N2 N 0.5642(6) 0.6612(7) 0.5638(4) 0.0295(17) Uani 1 1 d . .
C1 C 0.5466(8) 0.9520(9) 0.2587(4) 0.035(2) Uani 1 1 d . .
H1A H 0.5296 1.0471 0.2588 0.053 Uiso 1 1 calc R U
H1B H 0.5017 0.9109 0.2162 0.053 Uiso 1 1 calc R U
H1C H 0.6264 0.9397 0.2591 0.053 Uiso 1 1 calc R U
C2 C 0.4496(7) 0.7948(9) 0.3251(4) 0.027(2) Uani 1 1 d . .
C3 C 0.3956(7) 0.7153(9) 0.2628(4) 0.030(2) Uani 1 1 d . .
C4 C 0.4583(8) 0.6496(9) 0.2198(4) 0.035(2) Uani 1 1 d . .
H4 H 0.5375 0.6592 0.2292 0.043 Uiso 1 1 calc R U
C5 C 0.4060(8) 0.5718(9) 0.1646(5) 0.040(2) Uani 1 1 d . .
H5 H 0.4490 0.5255 0.1367 0.048 Uiso 1 1 calc R U
C6 C 0.2901(8) 0.5608(9) 0.1496(5) 0.039(2) Uani 1 1 d . .
H6 H 0.2536 0.5091 0.1104 0.047 Uiso 1 1 calc R U
C7 C 0.2286(8) 0.6237(9) 0.1906(5) 0.037(2) Uani 1 1 d . .
H7 H 0.1493 0.6151 0.1795 0.044 Uiso 1 1 calc R U
C8 C 0.2783(7) 0.7001(9) 0.2480(4) 0.032(2) Uani 1 1 d . .
H8 H 0.2342 0.7414 0.2770 0.038 Uiso 1 1 calc R U
C9 C 0.5403(8) 0.5839(9) 0.6221(5) 0.040(2) Uani 1 1 d . .
H9A H 0.5074 0.6416 0.6532 0.060 Uiso 1 1 calc R U
H9B H 0.6100 0.5451 0.6489 0.060 Uiso 1 1 calc R U
H9C H 0.4874 0.5127 0.6037 0.060 Uiso 1 1 calc R U
C10 C 0.6545(7) 0.6667(9) 0.5367(4) 0.030(2) Uani 1 1 d . .
C11 C 0.7509(7) 0.5753(8) 0.5562(4) 0.029(2) Uani 1 1 d . .
C12 C 0.8580(8) 0.6271(9) 0.5590(4) 0.034(2) Uani 1 1 d . .
H12 H 0.8666 0.7187 0.5495 0.040 Uiso 1 1 calc R U
C13 C 0.9492(8) 0.5487(10) 0.5750(5) 0.039(2) Uani 1 1 d . .
H13 H 1.0215 0.5853 0.5767 0.047 Uiso 1 1 calc R U
C14 C 0.9382(9) 0.4141(10) 0.5890(5) 0.042(2) Uani 1 1 d . .
H14 H 1.0026 0.3587 0.6000 0.050 Uiso 1 1 calc R U
C15 C 0.8334(9) 0.3624(10) 0.5868(5) 0.046(3) Uani 1 1 d . .
H15 H 0.8257 0.2710 0.5970 0.055 Uiso 1 1 calc R U
C16 C 0.7384(8) 0.4418(9) 0.5699(5) 0.036(2) Uani 1 1 d . .
H16 H 0.6660 0.4050 0.5677 0.043 Uiso 1 1 calc R U
Cl1 Cl 0.8608(2) 0.8511(3) 0.31524(14) 0.0557(8) Uani 1 1 d . .
Cl2 Cl 0.7465(2) 0.6156(3) 0.35272(15) 0.0543(8) Uani 1 1 d . .
C17 C 0.7947(9) 0.7764(10) 0.3784(5) 0.049(3) Uani 1 1 d . .
H17A H 0.8484 0.7718 0.4244 0.058 Uiso 1 1 calc R U
H17B H 0.7305 0.8321 0.3847 0.058 Uiso 1 1 calc R U
Cl3 Cl 0.1101(2) 0.9001(3) 0.52749(14) 0.0556(8) Uani 1 1 d . .
Cl4 Cl 0.2401(3) 0.7652(3) 0.65185(15) 0.0657(9) Uani 1 1 d . .
C18 C 0.2402(8) 0.8273(11) 0.5682(5) 0.044(2) Uani 1 1 d . .
H18A H 0.2576 0.7542 0.5380 0.052 Uiso 1 1 calc R U
H18B H 0.3001 0.8948 0.5718 0.052 Uiso 1 1 calc R U

loop_
_atom_site_aniso_label
_atom_site_aniso_U_11
_atom_site_aniso_U_22
_atom_site_aniso_U_33
_atom_site_aniso_U_23
_atom_site_aniso_U_13
_atom_site_aniso_U_12
Ti1 0.0301(10) 0.0292(10) 0.0209(9) 0.0025(6) 0.0040(7) -0.0005(7)
O1 0.026(3) 0.029(3) 0.025(3) 0.000(2) 0.002(2) -0.003(3)
O2 0.035(4) 0.032(3) 0.020(3) -0.003(3) 0.000(3) 0.000(3)
O3 0.036(4) 0.031(3) 0.026(4) 0.001(3) 0.006(3) -0.001(3)
O4 0.027(3) 0.023(3) 0.027(3) 0.003(3) 0.006(2) -0.001(3)
O5 0.031(3) 0.029(3) 0.033(3) 0.006(3) 0.006(3) 0.002(3)
N1 0.026(4) 0.032(4) 0.020(4) 0.002(3) 0.005(3) -0.001(3)
N2 0.028(4) 0.031(4) 0.029(4) 0.009(3) 0.006(3) 0.006(3)
C1 0.038(6) 0.040(5) 0.026(5) 0.003(4) 0.006(4) 0.000(4)
C2 0.026(5) 0.031(5) 0.024(5) 0.002(4) 0.003(4) 0.005(4)
C3 0.040(6) 0.035(5) 0.015(4) 0.007(4) 0.005(4) 0.001(4)
C4 0.036(6) 0.044(6) 0.025(5) -0.001(4) 0.004(4) -0.001(4)
C5 0.045(6) 0.038(6) 0.034(5) -0.005(4) 0.004(4) -0.001(5)
C6 0.047(7) 0.033(5) 0.032(5) -0.002(4) -0.005(5) -0.009(5)
C7 0.030(5) 0.037(5) 0.039(6) 0.001(4) 0.000(4) -0.006(4)
C8 0.033(5) 0.036(5) 0.028(5) 0.001(4) 0.008(4) -0.001(4)
C9 0.047(6) 0.037(5) 0.039(6) 0.015(4) 0.016(5) 0.013(5)
C10 0.029(5) 0.031(5) 0.026(5) -0.003(4) -0.003(4) -0.002(4)
C11 0.034(5) 0.033(5) 0.021(4) -0.001(4) 0.007(4) 0.000(4)
C12 0.040(6) 0.035(5) 0.024(5) -0.002(4) 0.004(4) 0.005(5)
C13 0.028(5) 0.063(7) 0.026(5) -0.003(5) 0.003(4) -0.005(5)
C14 0.043(6) 0.052(7) 0.029(5) 0.003(4) 0.006(4) 0.013(5)
C15 0.060(7) 0.041(6) 0.036(6) 0.006(4) 0.013(5) 0.014(6)
C16 0.039(6) 0.036(6) 0.033(5) 0.001(4) 0.007(4) -0.007(5)
Cl1 0.0593(18) 0.0622(18) 0.0483(16) 0.0013(13) 0.0170(13) -0.0050(14)
Cl2 0.0494(17) 0.0577(17) 0.0564(17) -0.0041(13) 0.0124(13) -0.0039(13)
C17 0.058(7) 0.046(6) 0.043(6) -0.005(5) 0.014(5) -0.002(5)
Cl3 0.0520(17) 0.0610(18) 0.0526(17) -0.0068(13) 0.0084(13) 0.0130(13)
Cl4 0.069(2) 0.078(2) 0.0553(18) 0.0192(15) 0.0251(15) 0.0020(16)
C18 0.028(5) 0.059(7) 0.044(6) -0.002(5) 0.007(4) -0.010(5)

loop_
_atom_type_symbol
_atom_type_description
_atom_type_scat_dispersion_real
_atom_type_scat_dispersion_imag
_atom_type_scat_source
C C 0.0033 0.0016 'International Tables Vol C Tables 4.2.6.8 and 6.1.1.4'
H H 0.0000 0.0000 'International Tables Vol C Tables 4.2.6.8 and 6.1.1.4'
Cl Cl 0.1484 0.1585 'International Tables Vol C Tables 4.2.6.8 and 6.1.1.4'
N N 0.0061 0.0033 'International Tables Vol C Tables 4.2.6.8 and 6.1.1.4'
O O 0.0106 0.0060 'International Tables Vol C Tables 4.2.6.8 and 6.1.1.4'
Ti Ti 0.2776 0.4457 'International Tables Vol C Tables 4.2.6.8 and 6.1.1.4'

loop_
_geom_angle_atom_site_label_1
_geom_angle_atom_site_label_2
_geom_angle_atom_site_label_3
_geom_angle
_geom_angle_site_symmetry_1
_geom_angle_site_symmetry_3
O1 Ti1 O1 83.5(3) . 3_676
O1 Ti1 O5 88.2(2) . .
O1 Ti1 O5 108.2(2) 3_676 .
O1 Ti1 O2 107.4(2) . .
O1 Ti1 O2 87.5(2) 3_676 .
O5 Ti1 O2 159.3(2) . .
O1 Ti1 O4 160.7(2) . .
O1 Ti1 O4 92.3(2) 3_676 .
O5 Ti1 O4 75.2(2) . .
O2 Ti1 O4 91.1(2) . .
O1 Ti1 O3 95.7(2) . .
O1 Ti1 O3 161.1(2) 3_676 .
O5 Ti1 O3 90.7(2) . .
O2 Ti1 O3 74.6(2) . .
O4 Ti1 O3 94.3(2) . .
O1 Ti1 Ti1 41.98(17) . 3_676
O1 Ti1 Ti1 41.49(18) 3_676 3_676
O5 Ti1 Ti1 100.91(18) . 3_676
O2 Ti1 Ti1 99.81(18) . 3_676
O4 Ti1 Ti1 131.01(18) . 3_676
O3 Ti1 Ti1 134.64(18) . 3_676
Ti1 O1 Ti1 96.5(3) . 3_676
N1 O2 Ti1 116.9(5) . .
C2 O3 Ti1 116.3(5) . .
C10 O4 Ti1 117.2(5) . .
N2 O5 Ti1 116.4(4) . .
C2 N1 O2 114.8(6) . .
C2 N1 C1 129.7(7) . .
O2 N1 C1 115.0(7) . .
C10 N2 O5 115.4(7) . .
C10 N2 C9 130.8(7) . .
O5 N2 C9 113.4(7) . .
N1 C1 H1A 109.5 . .
N1 C1 H1B 109.5 . .
H1A C1 H1B 109.5 . .
N1 C1 H1C 109.5 . .
H1A C1 H1C 109.5 . .
H1B C1 H1C 109.5 . .
O3 C2 N1 117.3(7) . .
O3 C2 C3 120.8(8) . .
N1 C2 C3 121.9(7) . .
C8 C3 C4 119.0(8) . .
C8 C3 C2 118.9(7) . .
C4 C3 C2 122.0(8) . .
C5 C4 C3 120.5(9) . .
C5 C4 H4 119.8 . .
C3 C4 H4 119.8 . .
C4 C5 C6 119.8(9) . .
C4 C5 H5 120.1 . .
C6 C5 H5 120.1 . .
C7 C6 C5 120.2(9) . .
C7 C6 H6 119.9 . .
C5 C6 H6 119.9 . .
C6 C7 C8 121.8(9) . .
C6 C7 H7 119.1 . .
C8 C7 H7 119.1 . .
C7 C8 C3 118.7(8) . .
C7 C8 H8 120.7 . .
C3 C8 H8 120.7 . .
N2 C9 H9A 109.5 . .
N2 C9 H9B 109.5 . .
H9A C9 H9B 109.5 . .
N2 C9 H9C 109.5 . .
H9A C9 H9C 109.5 . .
H9B C9 H9C 109.5 . .
O4 C10 N2 115.6(8) . .
O4 C10 C11 120.4(8) . .
N2 C10 C11 124.0(8) . .
C16 C11 C12 119.6(8) . .
C16 C11 C10 122.7(8) . .
C12 C11 C10 117.7(8) . .
C13 C12 C11 120.7(9) . .
C13 C12 H12 119.7 . .
C11 C12 H12 119.7 . .
C12 C13 C14 120.4(9) . .
C12 C13 H13 119.8 . .
C14 C13 H13 119.8 . .
C15 C14 C13 119.3(9) . .
C15 C14 H14 120.3 . .
C13 C14 H14 120.3 . .
C14 C15 C16 121.0(10) . .
C14 C15 H15 119.5 . .
C16 C15 H15 119.5 . .
C11 C16 C15 119.0(9) . .
C11 C16 H16 120.5 . .
C15 C16 H16 120.5 . .
Cl2 C17 Cl1 111.7(6) . .
Cl2 C17 H17A 109.3 . .
Cl1 C17 H17A 109.3 . .
Cl2 C17 H17B 109.3 . .
Cl1 C17 H17B 109.3 . .
H17A C17 H17B 107.9 . .
Cl4 C18 Cl3 112.9(5) . .
Cl4 C18 H18A 109.0 . .
Cl3 C18 H18A 109.0 . .
Cl4 C18 H18B 109.0 . .
Cl3 C18 H18B 109.0 . .
H18A C18 H18B 107.8 . .

loop_
_geom_bond_atom_site_label_1
_geom_bond_atom_site_label_2
_geom_bond_distance
_geom_bond_site_symmetry_2
Ti1 O1 1.822(6) .
Ti1 O1 1.839(6) 3_676
Ti1 O5 1.981(6) .
Ti1 O2 1.996(6) .
Ti1 O4 2.046(5) .
Ti1 O3 2.075(6) .
Ti1 Ti1 2.732(3) 3_676
O1 Ti1 1.839(5) 3_676
O2 N1 1.362(8) .
O3 C2 1.277(10) .
O4 C10 1.287(10) .
O5 N2 1.366(9) .
N1 C2 1.309(11) .
N1 C1 1.439(11) .
N2 C10 1.315(11) .
N2 C9 1.450(11) .
C1 H1A 0.9800 .
C1 H1B 0.9800 .
C1 H1C 0.9800 .
C2 C3 1.483(12) .
C3 C8 1.406(12) .
C3 C4 1.407(12) .
C4 C5 1.370(13) .
C4 H4 0.9500 .
C5 C6 1.386(13) .
C5 H5 0.9500 .
C6 C7 1.357(13) .
C6 H6 0.9500 .
C7 C8 1.383(13) .
C7 H7 0.9500 .
C8 H8 0.9500 .
C9 H9A 0.9800 .
C9 H9B 0.9800 .
C9 H9C 0.9800 .
C10 C11 1.478(13) .
C11 C16 1.384(13) .
C11 C12 1.397(13) .
C12 C13 1.346(13) .
C12 H12 0.9500 .
C13 C14 1.393(14) .
C13 H13 0.9500 .
C14 C15 1.372(15) .
C14 H14 0.9500 .
C15 C16 1.389(14) .
C15 H15 0.9500 .
C16 H16 0.9500 .
Cl1 C17 1.766(10) .
Cl2 C17 1.758(10) .
C17 H17A 0.9900 .
C17 H17B 0.9900 .
Cl3 C18 1.776(10) .
Cl4 C18 1.734(10) .
C18 H18A 0.9900 .
C18 H18B 0.9900 .

loop_
_geom_torsion_atom_site_label_1
_geom_torsion_atom_site_label_2
_geom_torsion_atom_site_label_3
_geom_torsion_atom_site_label_4
_geom_torsion
_geom_torsion_site_symmetry_1
_geom_torsion_site_symmetry_4
O1 Ti1 O1 Ti1 -0.004(2) 3_676 3_676
O5 Ti1 O1 Ti1 108.5(3) . 3_676
O2 Ti1 O1 Ti1 -85.3(3) . 3_676
O4 Ti1 O1 Ti1 78.1(8) . 3_676
O3 Ti1 O1 Ti1 -161.0(2) . 3_676
Ti1 O2 N1 C2 1.1(8) . .
Ti1 O2 N1 C1 173.8(5) . .
Ti1 O5 N2 C10 -2.3(9) . .
Ti1 O5 N2 C9 170.8(6) . .
Ti1 O3 C2 N1 -1.5(9) . .
Ti1 O3 C2 C3 176.8(6) . .
O2 N1 C2 O3 0.3(10) . .
C1 N1 C2 O3 -171.1(8) . .
O2 N1 C2 C3 -177.9(7) . .
C1 N1 C2 C3 10.6(13) . .
O3 C2 C3 C8 53.0(11) . .
N1 C2 C3 C8 -128.8(9) . .
O3 C2 C3 C4 -124.0(9) . .
N1 C2 C3 C4 54.2(12) . .
C8 C3 C4 C5 -0.1(13) . .
C2 C3 C4 C5 176.9(8) . .
C3 C4 C5 C6 1.9(14) . .
C4 C5 C6 C7 -1.9(14) . .
C5 C6 C7 C8 0.0(14) . .
C6 C7 C8 C3 1.8(13) . .
C4 C3 C8 C7 -1.7(12) . .
C2 C3 C8 C7 -178.8(8) . .
Ti1 O4 C10 N2 3.9(9) . .
Ti1 O4 C10 C11 -177.7(6) . .
O5 N2 C10 O4 -1.1(10) . .
C9 N2 C10 O4 -172.7(8) . .
O5 N2 C10 C11 -179.5(7) . .
C9 N2 C10 C11 8.9(14) . .
O4 C10 C11 C16 -140.7(9) . .
N2 C10 C11 C16 37.6(13) . .
O4 C10 C11 C12 37.7(11) . .
N2 C10 C11 C12 -144.0(8) . .
C16 C11 C12 C13 -0.2(13) . .
C10 C11 C12 C13 -178.6(8) . .
C11 C12 C13 C14 0.0(13) . .
C12 C13 C14 C15 -0.4(14) . .
C13 C14 C15 C16 0.9(14) . .
C12 C11 C16 C15 0.7(13) . .
C10 C11 C16 C15 179.0(8) . .
C14 C15 C16 C11 -1.0(14) . .
